data_7118973
loop_
_publ_author_name
'Peng-Long Zhu'
'Xiang-Ying Tang'
'Min Shi'

_publ_section_title
;
 Intramolecular cyclizations of cyclopropenes with indole
;
_journal_name_full Chem.Commun.
_journal_page_first 7245
_journal_volume 52
_journal_year 2016
_chemical_absolute_configuration ad
_chemical_formula_sum 'C26 H28 N2 O6 S'
_chemical_formula_weight 496.56
_chemical_name_systematic
;
?
;
_space_group_IT_number 33
_symmetry_cell_setting orthorhombic
_symmetry_space_group_name_Hall 'P 2c -2n'
_symmetry_space_group_name_H-M 'P n a 21'
_atom_sites_solution_hydrogens geom
_atom_sites_solution_primary direct
_atom_sites_solution_secondary difmap
_audit_creation_method SHELXL-97
_audit_update_record
;
2012-09-04 deposited with the CCDC.
2016-05-06 downloaded from the CCDC.
;
_cell_angle_alpha 90.00
_cell_angle_beta 90.00
_cell_angle_gamma 90.00
_cell_formula_units_Z 4
_cell_length_a 19.8378(16)
_cell_length_b 9.3737(8)
_cell_length_c 13.4463(12)
_cell_measurement_reflns_used 3077
_cell_measurement_temperature 293(2)
_cell_measurement_theta_max 42.638
_cell_measurement_theta_min 4.806
_cell_volume 2500.4(4)
_computing_cell_refinement 'Bruker SMART'
_computing_data_collection 'Bruker SMART'
_computing_data_reduction 'Bruker SHELXTL'
_computing_molecular_graphics 'Bruker SHELXTL'
_computing_publication_material 'Bruker SHELXTL'
_computing_structure_refinement 'SHELXL-97 (Sheldrick, 1997)'
_computing_structure_solution 'SHELXS-97 (Sheldrick, 1990)'
_diffrn_ambient_temperature 293(2)
_diffrn_measured_fraction_theta_full 1.000
_diffrn_measured_fraction_theta_max 1.000
_diffrn_measurement_device_type 'CCD area detector'
_diffrn_measurement_method 'phi and omega scans'
_diffrn_radiation_monochromator graphite
_diffrn_radiation_source 'fine-focus sealed tube'
_diffrn_radiation_type MoK\a
_diffrn_radiation_wavelength 0.71073
_diffrn_reflns_av_R_equivalents 0.0413
_diffrn_reflns_av_sigmaI/netI 0.0431
_diffrn_reflns_limit_h_max 20
_diffrn_reflns_limit_h_min -24
_diffrn_reflns_limit_k_max 11
_diffrn_reflns_limit_k_min -9
_diffrn_reflns_limit_l_max 13
_diffrn_reflns_limit_l_min -16
_diffrn_reflns_number 14208
_diffrn_reflns_theta_full 25.99
_diffrn_reflns_theta_max 25.99
_diffrn_reflns_theta_min 2.05
_exptl_absorpt_coefficient_mu 0.173
_exptl_absorpt_correction_T_max 1.00000
_exptl_absorpt_correction_T_min 0.18641
_exptl_absorpt_correction_type empirical
_exptl_absorpt_process_details sadabs
_exptl_crystal_colour colorless
_exptl_crystal_density_diffrn 1.319
_exptl_crystal_density_method 'not measured'
_exptl_crystal_description prismatic
_exptl_crystal_F_000 1048
_exptl_crystal_size_max 0.276
_exptl_crystal_size_mid 0.211
_exptl_crystal_size_min 0.142
_refine_diff_density_max 0.223
_refine_diff_density_min -0.191
_refine_diff_density_rms 0.035
_refine_ls_abs_structure_details 'Flack H D (1983), Acta Cryst. A39, 876-881'
_refine_ls_abs_structure_Flack 0.07(7)
_refine_ls_extinction_method none
_refine_ls_goodness_of_fit_ref 1.018
_refine_ls_hydrogen_treatment mixed
_refine_ls_matrix_type full
_refine_ls_number_parameters 324
_refine_ls_number_reflns 4619
_refine_ls_number_restraints 1
_refine_ls_restrained_S_all 1.018
_refine_ls_R_factor_all 0.0542
_refine_ls_R_factor_gt 0.0417
_refine_ls_shift/su_max 0.001
_refine_ls_shift/su_mean 0.000
_refine_ls_structure_factor_coef Fsqd
_refine_ls_weighting_details 'calc w=1/[\s^2^(Fo^2^)+(0.0592P)^2^+0.0000P] where P=(Fo^2^+2Fc^2^)/3'
_refine_ls_weighting_scheme calc
_refine_ls_wR_factor_gt 0.0989
_refine_ls_wR_factor_ref 0.1055
_reflns_number_gt 3769
_reflns_number_total 4619
_reflns_threshold_expression >2sigma(I)
_cod_data_source_file c6cc02226j2.cif
_cod_data_source_block cd212461
_cod_original_sg_symbol_H-M Pna2(1)
_cod_database_code 7118973

loop_
_symmetry_equiv_pos_as_xyz
'x, y, z'
'-x, -y, z+1/2'
'x+1/2, -y+1/2, z'
'-x+1/2, y+1/2, z+1/2'

loop_
_atom_site_label
_atom_site_type_symbol
_atom_site_fract_x
_atom_site_fract_y
_atom_site_fract_z
_atom_site_U_iso_or_equiv
_atom_site_adp_type
_atom_site_occupancy
_atom_site_symmetry_multiplicity
_atom_site_calc_flag
_atom_site_refinement_flags
_atom_site_disorder_assembly
_atom_site_disorder_group
S1 S 0.11181(3) 0.88590(7) 0.74775(5) 0.04993(18) Uani 1 1 d . . .
N1 N 0.16545(11) 0.9382(2) 1.22512(18) 0.0486(5) Uani 1 1 d . . .
N2 N 0.11088(10) 0.8871(2) 0.86808(17) 0.0484(5) Uani 1 1 d . . .
O1 O -0.00946(10) 1.2438(2) 0.9500(2) 0.0753(6) Uani 1 1 d . . .
O2 O -0.11152(8) 1.1497(2) 0.96756(18) 0.0641(6) Uani 1 1 d . . .
O3 O -0.06589(11) 0.9099(2) 0.83867(18) 0.0739(6) Uani 1 1 d . . .
O4 O -0.02992(10) 0.7548(2) 0.95208(18) 0.0678(6) Uani 1 1 d . . .
O5 O 0.07799(9) 1.0127(2) 0.71719(15) 0.0638(5) Uani 1 1 d . . .
O6 O 0.08721(9) 0.7508(2) 0.71606(16) 0.0663(5) Uani 1 1 d . . .
C1 C 0.25999(12) 0.8840(2) 1.1437(2) 0.0435(6) Uani 1 1 d . . .
C2 C 0.32936(12) 0.8622(3) 1.1343(2) 0.0493(6) Uani 1 1 d . . .
H2 H 0.3476 0.8383 1.0728 0.059 Uiso 1 1 calc R . .
C3 C 0.37095(13) 0.8760(3) 1.2165(2) 0.0539(7) Uani 1 1 d . . .
C4 C 0.34177(13) 0.9077(3) 1.3082(3) 0.0571(7) Uani 1 1 d . . .
H4 H 0.3697 0.9135 1.3637 0.068 Uiso 1 1 calc R . .
C5 C 0.27431(13) 0.9306(3) 1.3208(2) 0.0558(7) Uani 1 1 d . . .
H5 H 0.2563 0.9522 1.3829 0.067 Uiso 1 1 calc R . .
C6 C 0.23351(12) 0.9202(2) 1.2366(2) 0.0454(6) Uani 1 1 d . . .
C7 C 0.14827(12) 0.9185(3) 1.1265(2) 0.0455(6) Uani 1 1 d . . .
C8 C 0.20489(13) 0.8794(2) 1.0737(2) 0.0453(6) Uani 1 1 d . . .
C9 C 0.07810(11) 0.9422(3) 1.0998(2) 0.0449(6) Uani 1 1 d . . .
H9 H 0.0461 0.9242 1.1487 0.054 Uiso 1 1 calc R . .
C10 C 0.05509(11) 0.9874(3) 1.0118(2) 0.0438(6) Uani 1 1 d . . .
C11 C 0.10006(12) 1.0186(3) 0.92505(19) 0.0455(6) Uani 1 1 d . . .
H11A H 0.0794 1.0903 0.8829 0.055 Uiso 1 1 calc R . .
H11B H 0.1429 1.0553 0.9484 0.055 Uiso 1 1 calc R . .
C12 C 0.14810(14) 0.7722(3) 0.9202(2) 0.0530(7) Uani 1 1 d . . .
H12A H 0.1593 0.6982 0.8725 0.064 Uiso 1 1 calc R . .
H12B H 0.1187 0.7303 0.9699 0.064 Uiso 1 1 calc R . .
C13 C 0.21245(13) 0.8216(3) 0.9706(2) 0.0559(7) Uani 1 1 d . . .
H13A H 0.2435 0.7417 0.9730 0.067 Uiso 1 1 calc R . .
H13B H 0.2329 0.8948 0.9296 0.067 Uiso 1 1 calc R . .
C14 C 0.44594(14) 0.8621(3) 1.2071(3) 0.0701(9) Uani 1 1 d . . .
H14A H 0.4650 0.9531 1.1902 0.105 Uiso 1 1 calc R . .
H14B H 0.4564 0.7943 1.1559 0.105 Uiso 1 1 calc R . .
H14C H 0.4644 0.8300 1.2691 0.105 Uiso 1 1 calc R . .
C15 C -0.02050(11) 0.9961(3) 0.9945(2) 0.0465(6) Uani 1 1 d . . .
H15 H -0.0423 0.9708 1.0575 0.056 Uiso 1 1 calc R . .
C16 C -0.04502(13) 1.1436(3) 0.9673(2) 0.0505(6) Uani 1 1 d . . .
C17 C -0.14018(16) 1.2877(3) 0.9472(3) 0.0805(10) Uani 1 1 d . . .
H17A H -0.1222 1.3563 0.9931 0.121 Uiso 1 1 calc R . .
H17B H -0.1883 1.2831 0.9544 0.121 Uiso 1 1 calc R . .
H17C H -0.1291 1.3157 0.8805 0.121 Uiso 1 1 calc R . .
C18 C -0.04239(13) 0.8853(3) 0.9185(2) 0.0515(7) Uani 1 1 d . . .
C19 C -0.0420(2) 0.6387(4) 0.8837(3) 0.0901(11) Uani 1 1 d . . .
H19A H -0.0886 0.6382 0.8647 0.135 Uiso 1 1 calc R . .
H19B H -0.0309 0.5499 0.9154 0.135 Uiso 1 1 calc R . .
H19C H -0.0144 0.6509 0.8257 0.135 Uiso 1 1 calc R . .
C20 C 0.19655(13) 0.8966(3) 0.7095(2) 0.0468(6) Uani 1 1 d . . .
C21 C 0.22990(13) 1.0244(3) 0.7154(2) 0.0589(7) Uani 1 1 d . . .
H21 H 0.2080 1.1049 0.7397 0.071 Uiso 1 1 calc R . .
C22 C 0.29601(15) 1.0324(3) 0.6849(3) 0.0665(8) Uani 1 1 d . . .
H22 H 0.3185 1.1192 0.6896 0.080 Uiso 1 1 calc R . .
C23 C 0.32977(13) 0.9162(3) 0.6480(2) 0.0618(8) Uani 1 1 d . . .
C24 C 0.29494(16) 0.7876(3) 0.6450(3) 0.0725(9) Uani 1 1 d . . .
H24 H 0.3169 0.7066 0.6218 0.087 Uiso 1 1 calc R . .
C25 C 0.22945(15) 0.7766(3) 0.6754(3) 0.0628(8) Uani 1 1 d . . .
H25 H 0.2073 0.6892 0.6730 0.075 Uiso 1 1 calc R . .
C26 C 0.40181(15) 0.9259(5) 0.6133(4) 0.0932(12) Uani 1 1 d . . .
H26A H 0.4207 1.0153 0.6341 0.140 Uiso 1 1 calc R . .
H26B H 0.4033 0.9195 0.5421 0.140 Uiso 1 1 calc R . .
H26C H 0.4274 0.8490 0.6416 0.140 Uiso 1 1 calc R . .
H1 H 0.1393(11) 0.977(2) 1.2632(19) 0.033(7) Uiso 1 1 d . . .

loop_
_atom_site_aniso_label
_atom_site_aniso_U_11
_atom_site_aniso_U_22
_atom_site_aniso_U_33
_atom_site_aniso_U_23
_atom_site_aniso_U_13
_atom_site_aniso_U_12
S1 0.0529(3) 0.0630(4) 0.0339(4) -0.0005(3) -0.0022(3) 0.0024(3)
N1 0.0491(12) 0.0599(13) 0.0368(15) -0.0075(10) 0.0009(10) 0.0081(10)
N2 0.0601(13) 0.0480(12) 0.0370(14) 0.0008(9) -0.0006(10) 0.0095(9)
O1 0.0650(12) 0.0623(12) 0.099(2) 0.0112(12) 0.0076(13) 0.0060(10)
O2 0.0496(10) 0.0616(11) 0.0811(17) 0.0015(10) -0.0049(10) 0.0117(8)
O3 0.0823(14) 0.0851(14) 0.0542(15) -0.0073(11) -0.0259(11) 0.0190(11)
O4 0.0927(14) 0.0522(11) 0.0585(15) 0.0033(10) -0.0019(12) -0.0082(10)
O5 0.0618(11) 0.0883(14) 0.0414(12) 0.0096(10) -0.0036(9) 0.0222(10)
O6 0.0672(11) 0.0826(14) 0.0492(13) -0.0129(10) -0.0006(9) -0.0151(10)
C1 0.0491(13) 0.0377(13) 0.0436(16) -0.0003(10) -0.0018(11) 0.0031(10)
C2 0.0556(14) 0.0440(13) 0.0482(17) -0.0042(11) 0.0030(12) 0.0031(11)
C3 0.0532(14) 0.0440(14) 0.064(2) -0.0033(13) -0.0070(13) -0.0059(11)
C4 0.0594(16) 0.0570(16) 0.055(2) -0.0057(14) -0.0171(15) -0.0063(12)
C5 0.0616(16) 0.0597(16) 0.0460(18) -0.0081(13) -0.0012(14) -0.0035(12)
C6 0.0515(13) 0.0440(13) 0.0407(16) -0.0001(11) -0.0029(12) 0.0005(10)
C7 0.0530(13) 0.0446(13) 0.0390(17) 0.0000(11) -0.0014(12) 0.0051(10)
C8 0.0520(14) 0.0441(13) 0.0397(16) -0.0010(11) -0.0015(11) 0.0086(11)
C9 0.0480(13) 0.0484(13) 0.0382(16) -0.0004(11) 0.0029(11) 0.0042(11)
C10 0.0475(13) 0.0462(13) 0.0376(16) -0.0020(11) 0.0025(11) 0.0040(11)
C11 0.0526(13) 0.0436(14) 0.0401(16) 0.0035(11) 0.0005(11) 0.0089(11)
C12 0.0748(17) 0.0464(14) 0.0378(16) -0.0038(11) -0.0031(13) 0.0113(12)
C13 0.0580(15) 0.0638(16) 0.0458(18) -0.0049(13) -0.0015(13) 0.0212(13)
C14 0.0501(15) 0.0717(19) 0.088(3) -0.0089(17) -0.0077(16) -0.0039(13)
C15 0.0503(14) 0.0544(14) 0.0347(16) 0.0018(11) 0.0031(11) 0.0040(12)
C16 0.0489(14) 0.0595(16) 0.0432(18) 0.0012(12) 0.0019(12) 0.0017(12)
C17 0.0701(18) 0.0670(19) 0.104(3) -0.001(2) -0.007(2) 0.0215(16)
C18 0.0455(13) 0.0639(17) 0.0451(18) -0.0002(13) -0.0013(12) 0.0027(12)
C19 0.112(3) 0.069(2) 0.090(3) -0.0120(19) 0.002(2) -0.018(2)
C20 0.0572(14) 0.0488(14) 0.0343(14) 0.0011(10) 0.0002(12) 0.0027(11)
C21 0.0644(16) 0.0482(15) 0.064(2) 0.0033(13) 0.0056(14) 0.0093(12)
C22 0.0661(17) 0.0616(18) 0.072(2) 0.0087(15) 0.0051(16) -0.0070(14)
C23 0.0537(16) 0.076(2) 0.056(2) 0.0102(15) 0.0029(13) 0.0074(15)
C24 0.0741(19) 0.0650(19) 0.078(3) -0.0078(16) 0.0140(17) 0.0247(16)
C25 0.0734(19) 0.0483(16) 0.067(2) -0.0100(14) 0.0063(16) 0.0053(13)
C26 0.0673(19) 0.130(3) 0.082(3) 0.014(2) 0.010(2) 0.006(2)

loop_
_atom_type_symbol
_atom_type_description
_atom_type_scat_dispersion_real
_atom_type_scat_dispersion_imag
_atom_type_scat_source
C C 0.0033 0.0016 'International Tables Vol C Tables 4.2.6.8 and 6.1.1.4'
H H 0.0000 0.0000 'International Tables Vol C Tables 4.2.6.8 and 6.1.1.4'
N N 0.0061 0.0033 'International Tables Vol C Tables 4.2.6.8 and 6.1.1.4'
O O 0.0106 0.0060 'International Tables Vol C Tables 4.2.6.8 and 6.1.1.4'
S S 0.1246 0.1234 'International Tables Vol C Tables 4.2.6.8 and 6.1.1.4'

loop_
_geom_angle_atom_site_label_1
_geom_angle_atom_site_label_2
_geom_angle_atom_site_label_3
_geom_angle
_geom_angle_site_symmetry_1
_geom_angle_site_symmetry_3
O6 S1 O5 119.63(13) . .
O6 S1 N2 107.57(13) . .
O5 S1 N2 106.08(11) . .
O6 S1 C20 106.91(12) . .
O5 S1 C20 108.53(12) . .
N2 S1 C20 107.60(12) . .
C6 N1 C7 109.6(2) . .
C6 N1 H1 127.7(17) . .
C7 N1 H1 120.4(17) . .
C11 N2 C12 115.9(2) . .
C11 N2 S1 121.99(17) . .
C12 N2 S1 117.52(17) . .
C16 O2 C17 115.7(2) . .
C18 O4 C19 116.6(3) . .
C2 C1 C6 119.1(2) . .
C2 C1 C8 133.1(3) . .
C6 C1 C8 107.8(2) . .
C3 C2 C1 120.0(3) . .
C3 C2 H2 120.0 . .
C1 C2 H2 120.0 . .
C2 C3 C4 118.6(2) . .
C2 C3 C14 121.0(3) . .
C4 C3 C14 120.3(3) . .
C5 C4 C3 123.3(3) . .
C5 C4 H4 118.3 . .
C3 C4 H4 118.3 . .
C4 C5 C6 117.2(3) . .
C4 C5 H5 121.4 . .
C6 C5 H5 121.4 . .
N1 C6 C5 130.9(3) . .
N1 C6 C1 107.4(2) . .
C5 C6 C1 121.6(2) . .
C8 C7 N1 109.2(2) . .
C8 C7 C9 133.9(2) . .
N1 C7 C9 116.9(2) . .
C7 C8 C1 105.9(2) . .
C7 C8 C13 130.9(2) . .
C1 C8 C13 122.6(2) . .
C10 C9 C7 126.5(2) . .
C10 C9 H9 116.8 . .
C7 C9 H9 116.8 . .
C9 C10 C11 123.2(2) . .
C9 C10 C15 119.3(2) . .
C11 C10 C15 117.3(2) . .
N2 C11 C10 109.3(2) . .
N2 C11 H11A 109.8 . .
C10 C11 H11A 109.8 . .
N2 C11 H11B 109.8 . .
C10 C11 H11B 109.8 . .
H11A C11 H11B 108.3 . .
N2 C12 C13 114.1(2) . .
N2 C12 H12A 108.7 . .
C13 C12 H12A 108.7 . .
N2 C12 H12B 108.7 . .
C13 C12 H12B 108.7 . .
H12A C12 H12B 107.6 . .
C8 C13 C12 116.1(2) . .
C8 C13 H13A 108.3 . .
C12 C13 H13A 108.3 . .
C8 C13 H13B 108.3 . .
C12 C13 H13B 108.3 . .
H13A C13 H13B 107.4 . .
C3 C14 H14A 109.5 . .
C3 C14 H14B 109.5 . .
H14A C14 H14B 109.5 . .
C3 C14 H14C 109.5 . .
H14A C14 H14C 109.5 . .
H14B C14 H14C 109.5 . .
C16 C15 C10 113.8(2) . .
C16 C15 C18 111.7(2) . .
C10 C15 C18 110.4(2) . .
C16 C15 H15 106.8 . .
C10 C15 H15 106.8 . .
C18 C15 H15 106.8 . .
O1 C16 O2 123.7(2) . .
O1 C16 C15 125.1(2) . .
O2 C16 C15 111.2(2) . .
O2 C17 H17A 109.5 . .
O2 C17 H17B 109.5 . .
H17A C17 H17B 109.5 . .
O2 C17 H17C 109.5 . .
H17A C17 H17C 109.5 . .
H17B C17 H17C 109.5 . .
O3 C18 O4 123.8(3) . .
O3 C18 C15 125.8(3) . .
O4 C18 C15 110.4(2) . .
O4 C19 H19A 109.5 . .
O4 C19 H19B 109.5 . .
H19A C19 H19B 109.5 . .
O4 C19 H19C 109.5 . .
H19A C19 H19C 109.5 . .
H19B C19 H19C 109.5 . .
C21 C20 C25 120.2(2) . .
C21 C20 S1 119.6(2) . .
C25 C20 S1 120.2(2) . .
C20 C21 C22 119.4(3) . .
C20 C21 H21 120.3 . .
C22 C21 H21 120.3 . .
C23 C22 C21 122.0(3) . .
C23 C22 H22 119.0 . .
C21 C22 H22 119.0 . .
C22 C23 C24 117.1(3) . .
C22 C23 C26 121.9(3) . .
C24 C23 C26 121.0(3) . .
C25 C24 C23 122.0(3) . .
C25 C24 H24 119.0 . .
C23 C24 H24 119.0 . .
C24 C25 C20 119.2(3) . .
C24 C25 H25 120.4 . .
C20 C25 H25 120.4 . .
C23 C26 H26A 109.5 . .
C23 C26 H26B 109.5 . .
H26A C26 H26B 109.5 . .
C23 C26 H26C 109.5 . .
H26A C26 H26C 109.5 . .
H26B C26 H26C 109.5 . .

loop_
_geom_bond_atom_site_label_1
_geom_bond_atom_site_label_2
_geom_bond_distance
_geom_bond_site_symmetry_2
S1 O6 1.423(2) .
S1 O5 1.425(2) .
S1 N2 1.618(2) .
S1 C20 1.761(3) .
N1 C6 1.369(3) .
N1 C7 1.381(3) .
N1 H1 0.81(2) .
N2 C11 1.467(3) .
N2 C12 1.482(3) .
O1 C16 1.198(3) .
O2 C16 1.321(3) .
O2 C17 1.439(3) .
O3 C18 1.193(4) .
O4 C18 1.328(3) .
O4 C19 1.444(4) .
C1 C2 1.397(3) .
C1 C6 1.398(4) .
C1 C8 1.443(4) .
C2 C3 1.386(4) .
C2 H2 0.9300 .
C3 C4 1.395(4) .
C3 C14 1.499(4) .
C4 C5 1.366(4) .
C4 H4 0.9300 .
C5 C6 1.395(4) .
C5 H5 0.9300 .
C7 C8 1.378(3) .
C7 C9 1.455(3) .
C8 C13 1.496(4) .
C9 C10 1.336(4) .
C9 H9 0.9300 .
C10 C11 1.497(4) .
C10 C15 1.520(3) .
C11 H11A 0.9700 .
C11 H11B 0.9700 .
C12 C13 1.518(4) .
C12 H12A 0.9700 .
C12 H12B 0.9700 .
C13 H13A 0.9700 .
C13 H13B 0.9700 .
C14 H14A 0.9600 .
C14 H14B 0.9600 .
C14 H14C 0.9600 .
C15 C16 1.510(4) .
C15 C18 1.520(4) .
C15 H15 0.9800 .
C17 H17A 0.9600 .
C17 H17B 0.9600 .
C17 H17C 0.9600 .
C19 H19A 0.9600 .
C19 H19B 0.9600 .
C19 H19C 0.9600 .
C20 C21 1.370(4) .
C20 C25 1.379(4) .
C21 C22 1.376(4) .
C21 H21 0.9300 .
C22 C23 1.372(4) .
C22 H22 0.9300 .
C23 C24 1.390(4) .
C23 C26 1.506(4) .
C24 C25 1.365(4) .
C24 H24 0.9300 .
C25 H25 0.9300 .
C26 H26A 0.9600 .
C26 H26B 0.9600 .
C26 H26C 0.9600 .

loop_
_geom_hbond_atom_site_label_D
_geom_hbond_atom_site_label_H
_geom_hbond_atom_site_label_A
_geom_hbond_distance_DH
_geom_hbond_distance_HA
_geom_hbond_distance_DA
_geom_hbond_angle_DHA
_geom_hbond_site_symmetry_A
N1 H1 O3 0.81(2) 2.07(2) 2.874(3) 171(2) 2_575

loop_
_geom_torsion_atom_site_label_1
_geom_torsion_atom_site_label_2
_geom_torsion_atom_site_label_3
_geom_torsion_atom_site_label_4
_geom_torsion
_geom_torsion_site_symmetry_1
_geom_torsion_site_symmetry_2
_geom_torsion_site_symmetry_3
_geom_torsion_site_symmetry_4
O6 S1 N2 C11 -149.17(19) . . . .
O5 S1 N2 C11 -20.0(2) . . . .
C20 S1 N2 C11 96.0(2) . . . .
O6 S1 N2 C12 55.9(2) . . . .
O5 S1 N2 C12 -174.96(18) . . . .
C20 S1 N2 C12 -59.0(2) . . . .
C6 C1 C2 C3 0.2(3) . . . .
C8 C1 C2 C3 179.1(2) . . . .
C1 C2 C3 C4 1.9(4) . . . .
C1 C2 C3 C14 -176.1(2) . . . .
C2 C3 C4 C5 -2.3(4) . . . .
C14 C3 C4 C5 175.8(2) . . . .
C3 C4 C5 C6 0.4(4) . . . .
C7 N1 C6 C5 179.2(3) . . . .
C7 N1 C6 C1 -1.8(3) . . . .
C4 C5 C6 N1 -179.3(3) . . . .
C4 C5 C6 C1 1.8(4) . . . .
C2 C1 C6 N1 178.8(2) . . . .
C8 C1 C6 N1 -0.4(3) . . . .
C2 C1 C6 C5 -2.1(3) . . . .
C8 C1 C6 C5 178.7(2) . . . .
C6 N1 C7 C8 3.3(3) . . . .
C6 N1 C7 C9 -176.4(2) . . . .
N1 C7 C8 C1 -3.4(3) . . . .
C9 C7 C8 C1 176.2(3) . . . .
N1 C7 C8 C13 168.0(3) . . . .
C9 C7 C8 C13 -12.4(5) . . . .
C2 C1 C8 C7 -176.7(3) . . . .
C6 C1 C8 C7 2.4(3) . . . .
C2 C1 C8 C13 11.0(4) . . . .
C6 C1 C8 C13 -169.9(2) . . . .
C8 C7 C9 C10 -29.5(4) . . . .
N1 C7 C9 C10 150.2(3) . . . .
C7 C9 C10 C11 1.1(4) . . . .
C7 C9 C10 C15 175.6(2) . . . .
C12 N2 C11 C10 -65.1(3) . . . .
S1 N2 C11 C10 139.60(19) . . . .
C9 C10 C11 N2 87.5(3) . . . .
C15 C10 C11 N2 -87.2(3) . . . .
C11 N2 C12 C13 -48.4(3) . . . .
S1 N2 C12 C13 108.0(2) . . . .
C7 C8 C13 C12 -12.3(4) . . . .
C1 C8 C13 C12 157.8(2) . . . .
N2 C12 C13 C8 86.2(3) . . . .
C9 C10 C15 C16 121.5(3) . . . .
C11 C10 C15 C16 -63.7(3) . . . .
C9 C10 C15 C18 -112.0(3) . . . .
C11 C10 C15 C18 62.9(3) . . . .
C17 O2 C16 O1 -1.1(4) . . . .
C17 O2 C16 C15 177.1(3) . . . .
C10 C15 C16 O1 7.5(4) . . . .
C18 C15 C16 O1 -118.4(3) . . . .
C10 C15 C16 O2 -170.7(2) . . . .
C18 C15 C16 O2 63.4(3) . . . .
C19 O4 C18 O3 4.1(4) . . . .
C19 O4 C18 C15 -174.1(2) . . . .
C16 C15 C18 O3 12.0(4) . . . .
C10 C15 C18 O3 -115.8(3) . . . .
C16 C15 C18 O4 -169.8(2) . . . .
C10 C15 C18 O4 62.4(3) . . . .
O6 S1 C20 C21 169.2(2) . . . .
O5 S1 C20 C21 38.9(3) . . . .
N2 S1 C20 C21 -75.5(3) . . . .
O6 S1 C20 C25 -11.8(3) . . . .
O5 S1 C20 C25 -142.1(2) . . . .
N2 S1 C20 C25 103.5(3) . . . .
C25 C20 C21 C22 1.4(5) . . . .
S1 C20 C21 C22 -179.7(3) . . . .
C20 C21 C22 C23 0.5(5) . . . .
C21 C22 C23 C24 -1.8(5) . . . .
C21 C22 C23 C26 179.1(4) . . . .
C22 C23 C24 C25 1.5(5) . . . .
C26 C23 C24 C25 -179.5(4) . . . .
C23 C24 C25 C20 0.3(5) . . . .
C21 C20 C25 C24 -1.7(5) . . . .
S1 C20 C25 C24 179.3(3) . . . .
